data_4061699
_journal_name_full Organometallics
_journal_paper_doi 10.1021/om050560c
_journal_year 2005
_chemical_formula_sum 'C38 H50 O2 S Si2'
_chemical_formula_weight 627.02
_space_group_IT_number 5
_symmetry_cell_setting monoclinic
_symmetry_space_group_name_Hall 'C 2y'
_symmetry_space_group_name_H-M 'C 1 2 1'
_cell_angle_alpha 90.00
_cell_angle_beta 110.821(3)
_cell_angle_gamma 90.00
_cell_formula_units_Z 4
_cell_length_a 22.6920(10)
_cell_length_b 8.3884(5)
_cell_length_c 20.4110(10)
_cell_measurement_temperature 110(1)
_cell_volume 3631.5(3)
_diffrn_ambient_temperature 293(2)
_exptl_crystal_density_diffrn 1.147
_cod_depositor_comments
;
The following automatic conversions were performed:
'_symmetry_cell_setting' value 'Monoclinic' changed to 'monoclinic'
according to '/home/saulius/struct/CIF-dictionaries/cif_core.dic'
dictionary named 'cif_core.dic' version 2.4.1 from 2010-06-29.

Automatic conversion script
Id: cif_fix_enum 1527 2010-12-29 10:47:43Z saulius 

2022-02-21
Z value and formula fixed to values more according to usual
chemical conventions.                 miguel
;
_cod_original_formula_sum 'C76 H100 O4 S2 Si4'
_cod_original_formula_weight 1254.04
_cod_original_formula_units_Z 2
_cod_original_sg_symbol_H-M 'C 2'
_cod_database_code 4061699

loop_
_symmetry_equiv_pos_as_xyz
'x, y, z'
'-x, y, -z'
'x+1/2, y+1/2, z'
'-x+1/2, y+1/2, -z'

loop_
_atom_site_label
_atom_site_type_symbol
_atom_site_fract_x
_atom_site_fract_y
_atom_site_fract_z
_atom_site_U_iso_or_equiv
_atom_site_adp_type
_atom_site_occupancy
_atom_site_symmetry_multiplicity
_atom_site_calc_flag
_atom_site_refinement_flags
_atom_site_disorder_assembly
_atom_site_disorder_group
S1 S 1.0000 0.11036(19) 0.5000 0.0332(4) Uani 1 2 d S . .
S21 S 1.0000 0.0731(2) 1.0000 0.0338(4) Uani 1 2 d S . .
Si1 Si 0.92014(5) 0.00291(16) 0.63686(7) 0.0330(3) Uani 1 1 d . . .
Si2 Si 0.83537(5) -0.05727(16) 0.87918(6) 0.0334(3) Uani 1 1 d . . .
O1 O 0.96419(13) 0.1574(4) 0.63380(16) 0.0311(7) Uani 1 1 d . . .
O21 O 0.87748(12) 0.0982(4) 0.87129(15) 0.0313(7) Uani 1 1 d . . .
C1 C 0.95438(18) 0.2936(5) 0.5896(2) 0.0289(9) Uani 1 1 d . . .
C2 C 1.01461(19) 0.3938(6) 0.6149(2) 0.0305(9) Uani 1 1 d . . .
C3 C 1.07237(18) 0.3266(6) 0.6556(2) 0.0344(10) Uani 1 1 d . . .
H3 H 1.0737 0.2241 0.6734 0.041 Uiso 1 1 calc R . .
C4 C 1.12828(19) 0.4130(7) 0.6695(2) 0.0386(11) Uani 1 1 d . . .
H4 H 1.1665 0.3664 0.6959 0.046 Uiso 1 1 calc R . .
C5 C 1.1277(2) 0.5677(7) 0.6444(2) 0.0374(10) Uani 1 1 d . . .
C6 C 1.0692(2) 0.6354(6) 0.6058(2) 0.0377(10) Uani 1 1 d . . .
H6 H 1.0673 0.7394 0.5894 0.045 Uiso 1 1 calc R . .
C7 C 1.0140(2) 0.5482(6) 0.5918(2) 0.0346(10) Uani 1 1 d . . .
H7 H 0.9756 0.5954 0.5662 0.042 Uiso 1 1 calc R . .
C8 C 1.1884(2) 0.6602(8) 0.6571(3) 0.0527(14) Uani 1 1 d . . .
H8A H 1.1786 0.7640 0.6362 0.079 Uiso 1 1 calc R . .
H8B H 1.2144 0.6039 0.6365 0.079 Uiso 1 1 calc R . .
H8C H 1.2107 0.6711 0.7066 0.079 Uiso 1 1 calc R . .
C9 C 0.89840(18) 0.3901(6) 0.5942(2) 0.0296(9) Uani 1 1 d . . .
C10 C 0.84383(19) 0.4264(6) 0.5371(2) 0.0351(10) Uani 1 1 d . . .
H10 H 0.8413 0.3990 0.4920 0.042 Uiso 1 1 calc R . .
C11 C 0.79347(19) 0.5031(7) 0.5472(2) 0.0385(10) Uani 1 1 d . . .
H11 H 0.7577 0.5262 0.5085 0.046 Uiso 1 1 calc R . .
C12 C 0.7949(2) 0.5463(6) 0.6137(2) 0.0347(10) Uani 1 1 d . . .
C13 C 0.85026(19) 0.5162(6) 0.6697(2) 0.0354(10) Uani 1 1 d . . .
H13 H 0.8536 0.5483 0.7144 0.043 Uiso 1 1 calc R . .
C14 C 0.90063(19) 0.4390(6) 0.6601(2) 0.0326(9) Uani 1 1 d . . .
H14 H 0.9369 0.4195 0.6987 0.039 Uiso 1 1 calc R . .
C15 C 0.7400(2) 0.6289(7) 0.6240(3) 0.0439(12) Uani 1 1 d . . .
H15A H 0.7496 0.6483 0.6731 0.066 Uiso 1 1 calc R . .
H15B H 0.7033 0.5626 0.6064 0.066 Uiso 1 1 calc R . .
H15C H 0.7322 0.7284 0.5992 0.066 Uiso 1 1 calc R . .
C16 C 0.94164(18) 0.2436(6) 0.5129(2) 0.0315(9) Uani 1 1 d . . .
H16A H 0.9392 0.3391 0.4853 0.038 Uiso 1 1 calc R . .
H16B H 0.9008 0.1918 0.4948 0.038 Uiso 1 1 calc R . .
C17 C 0.8939(2) -0.1159(6) 0.5543(3) 0.0401(11) Uani 1 1 d . . .
H17A H 0.8659 -0.0529 0.5169 0.060 Uiso 1 1 calc R . .
H17B H 0.8724 -0.2100 0.5605 0.060 Uiso 1 1 calc R . .
H17C H 0.9300 -0.1459 0.5429 0.060 Uiso 1 1 calc R . .
C18 C 0.9744(2) -0.1174(7) 0.7088(3) 0.0451(12) Uani 1 1 d . . .
H18A H 0.9880 -0.0558 0.7512 0.068 Uiso 1 1 calc R . .
H18B H 1.0103 -0.1475 0.6972 0.068 Uiso 1 1 calc R . .
H18C H 0.9530 -0.2114 0.7153 0.068 Uiso 1 1 calc R . .
C19 C 0.8484(2) 0.0611(7) 0.6553(3) 0.0431(11) Uani 1 1 d . . .
H19A H 0.8213 0.1236 0.6171 0.065 Uiso 1 1 calc R . .
H19B H 0.8605 0.1228 0.6977 0.065 Uiso 1 1 calc R . .
H19C H 0.8265 -0.0330 0.6607 0.065 Uiso 1 1 calc R . .
C21 C 0.89542(18) 0.2431(6) 0.9098(2) 0.0299(9) Uani 1 1 d . . .
C22 C 0.93873(18) 0.3337(6) 0.8805(2) 0.0303(9) Uani 1 1 d . . .
C23 C 0.97104(18) 0.2580(6) 0.8430(2) 0.0317(9) Uani 1 1 d . . .
H23 H 0.9622 0.1521 0.8295 0.038 Uiso 1 1 calc R . .
C24 C 1.0168(2) 0.3407(6) 0.8255(2) 0.0366(10) Uani 1 1 d . . .
H24 H 1.0379 0.2885 0.8001 0.044 Uiso 1 1 calc R . .
C25 C 1.03191(18) 0.4986(7) 0.8450(2) 0.0389(11) Uani 1 1 d . . .
C26 C 0.99882(19) 0.5750(6) 0.8815(3) 0.0388(10) Uani 1 1 d . . .
H26 H 1.0075 0.6813 0.8943 0.047 Uiso 1 1 calc R . .
C27 C 0.95263(19) 0.4946(6) 0.8993(2) 0.0339(9) Uani 1 1 d . . .
H27 H 0.9309 0.5477 0.9238 0.041 Uiso 1 1 calc R . .
C28 C 1.0828(2) 0.5861(8) 0.8268(3) 0.0519(14) Uani 1 1 d . . .
H28A H 1.0864 0.6934 0.8442 0.078 Uiso 1 1 calc R . .
H28B H 1.0719 0.5880 0.7769 0.078 Uiso 1 1 calc R . .
H28C H 1.1224 0.5322 0.8480 0.078 Uiso 1 1 calc R . .
C29 C 0.83558(19) 0.3390(6) 0.9010(2) 0.0313(9) Uani 1 1 d . . .
C30 C 0.79409(19) 0.3686(6) 0.8328(2) 0.0349(10) Uani 1 1 d . . .
H30 H 0.8047 0.3345 0.7950 0.042 Uiso 1 1 calc R . .
C31 C 0.73782(19) 0.4472(7) 0.8203(3) 0.0399(11) Uani 1 1 d . . .
H31 H 0.7118 0.4673 0.7743 0.048 Uiso 1 1 calc R . .
C32 C 0.7189(2) 0.4972(6) 0.8746(3) 0.0382(10) Uani 1 1 d . . .
C33 C 0.7602(2) 0.4694(7) 0.9425(3) 0.0425(12) Uani 1 1 d . . .
H33 H 0.7493 0.5032 0.9801 0.051 Uiso 1 1 calc R . .
C34 C 0.81792(19) 0.3918(6) 0.9557(2) 0.0353(10) Uani 1 1 d . . .
H34 H 0.8447 0.3754 1.0017 0.042 Uiso 1 1 calc R . .
C35 C 0.6564(2) 0.5785(7) 0.8607(3) 0.0461(12) Uani 1 1 d . . .
H35A H 0.6515 0.6028 0.9044 0.069 Uiso 1 1 calc R . .
H35B H 0.6229 0.5092 0.8337 0.069 Uiso 1 1 calc R . .
H35C H 0.6550 0.6754 0.8351 0.069 Uiso 1 1 calc R . .
C36 C 0.93390(19) 0.2067(6) 0.9878(2) 0.0333(10) Uani 1 1 d . . .
H36A H 0.9061 0.1595 1.0091 0.040 Uiso 1 1 calc R . .
H36B H 0.9497 0.3062 1.0119 0.040 Uiso 1 1 calc R . .
C37 C 0.7523(2) -0.0023(7) 0.8654(3) 0.0445(11) Uani 1 1 d . . .
H37A H 0.7515 0.0670 0.9025 0.067 Uiso 1 1 calc R . .
H37B H 0.7285 -0.0970 0.8653 0.067 Uiso 1 1 calc R . .
H37C H 0.7341 0.0515 0.8213 0.067 Uiso 1 1 calc R . .
C38 C 0.8684(2) -0.1618(6) 0.9650(3) 0.0398(11) Uani 1 1 d . . .
H38A H 0.8673 -0.0917 1.0018 0.060 Uiso 1 1 calc R . .
H38B H 0.9112 -0.1924 0.9732 0.060 Uiso 1 1 calc R . .
H38C H 0.8437 -0.2551 0.9644 0.060 Uiso 1 1 calc R . .
C39 C 0.8377(2) -0.1911(6) 0.8082(3) 0.0435(12) Uani 1 1 d . . .
H39A H 0.8208 -0.1366 0.7641 0.065 Uiso 1 1 calc R . .
H39B H 0.8129 -0.2845 0.8073 0.065 Uiso 1 1 calc R . .
H39C H 0.8805 -0.2216 0.8165 0.065 Uiso 1 1 calc R . .

loop_
_atom_site_aniso_label
_atom_site_aniso_U_11
_atom_site_aniso_U_22
_atom_site_aniso_U_33
_atom_site_aniso_U_23
_atom_site_aniso_U_13
_atom_site_aniso_U_12
S1 0.0314(7) 0.0324(9) 0.0402(8) 0.000 0.0182(6) 0.000
S21 0.0250(7) 0.0336(8) 0.0380(8) 0.000 0.0055(6) 0.000
Si1 0.0298(6) 0.0319(6) 0.0397(6) 0.0031(5) 0.0153(5) 0.0007(5)
Si2 0.0275(5) 0.0321(6) 0.0393(6) -0.0019(5) 0.0103(5) -0.0017(5)
O1 0.0272(14) 0.0315(17) 0.0356(15) 0.0058(13) 0.0124(12) 0.0025(12)
O21 0.0255(13) 0.0305(17) 0.0357(15) -0.0039(14) 0.0084(11) -0.0006(12)
C1 0.0240(18) 0.028(2) 0.035(2) 0.0040(18) 0.0117(15) 0.0022(16)
C2 0.0236(18) 0.032(2) 0.035(2) -0.0018(18) 0.0086(16) -0.0008(16)
C3 0.027(2) 0.042(3) 0.035(2) -0.002(2) 0.0109(17) 0.0007(19)
C4 0.0217(19) 0.051(3) 0.042(2) -0.009(2) 0.0108(17) 0.001(2)
C5 0.028(2) 0.044(3) 0.043(2) -0.010(2) 0.0172(18) -0.007(2)
C6 0.037(2) 0.036(3) 0.045(2) -0.004(2) 0.0201(19) -0.007(2)
C7 0.027(2) 0.033(2) 0.045(2) -0.001(2) 0.0137(18) 0.0014(17)
C8 0.034(2) 0.064(4) 0.063(3) -0.011(3) 0.021(2) -0.013(3)
C9 0.0231(18) 0.031(2) 0.034(2) 0.0005(18) 0.0096(15) -0.0002(16)
C10 0.0277(19) 0.044(3) 0.033(2) -0.002(2) 0.0103(16) 0.001(2)
C11 0.0250(19) 0.049(3) 0.038(2) 0.001(2) 0.0068(16) 0.003(2)
C12 0.0283(19) 0.030(2) 0.045(2) 0.0003(19) 0.0122(17) 0.0026(17)
C13 0.030(2) 0.038(3) 0.040(2) -0.004(2) 0.0152(17) 0.0024(19)
C14 0.0264(18) 0.038(2) 0.033(2) 0.001(2) 0.0097(16) 0.0012(19)
C15 0.033(2) 0.049(3) 0.051(3) 0.001(2) 0.017(2) 0.008(2)
C16 0.0252(19) 0.034(2) 0.034(2) -0.0013(19) 0.0103(16) -0.0011(17)
C17 0.037(2) 0.036(3) 0.047(3) 0.000(2) 0.014(2) -0.005(2)
C18 0.045(3) 0.040(3) 0.049(3) 0.005(2) 0.015(2) 0.000(2)
C19 0.038(2) 0.045(3) 0.050(3) -0.001(2) 0.021(2) -0.007(2)
C21 0.0240(18) 0.031(2) 0.033(2) -0.0032(18) 0.0080(15) -0.0022(17)
C22 0.0230(18) 0.032(2) 0.035(2) 0.0026(18) 0.0081(16) 0.0034(17)
C23 0.0256(19) 0.032(2) 0.035(2) -0.0007(19) 0.0083(16) 0.0045(18)
C24 0.028(2) 0.045(3) 0.037(2) 0.006(2) 0.0118(17) 0.007(2)
C25 0.0203(18) 0.051(3) 0.042(2) 0.009(2) 0.0068(16) 0.003(2)
C26 0.028(2) 0.033(2) 0.053(3) 0.006(2) 0.0123(19) -0.0018(19)
C27 0.0282(19) 0.032(2) 0.044(2) -0.001(2) 0.0155(17) -0.0003(18)
C28 0.030(2) 0.056(4) 0.071(3) 0.020(3) 0.020(2) -0.001(2)
C29 0.0261(19) 0.028(2) 0.042(2) -0.0007(19) 0.0140(17) -0.0034(17)
C30 0.028(2) 0.040(3) 0.037(2) -0.001(2) 0.0119(17) -0.0005(19)
C31 0.027(2) 0.043(3) 0.047(2) 0.007(2) 0.0101(18) 0.005(2)
C32 0.029(2) 0.032(2) 0.056(3) 0.002(2) 0.0181(19) 0.0030(19)
C33 0.034(2) 0.045(3) 0.054(3) -0.004(2) 0.022(2) 0.001(2)
C34 0.027(2) 0.039(3) 0.038(2) -0.003(2) 0.0098(17) -0.0014(18)
C35 0.028(2) 0.042(3) 0.069(3) 0.001(3) 0.019(2) 0.009(2)
C36 0.0249(19) 0.037(3) 0.036(2) -0.0011(19) 0.0088(16) -0.0038(18)
C37 0.029(2) 0.044(3) 0.059(3) -0.001(3) 0.013(2) -0.004(2)
C38 0.041(2) 0.029(2) 0.049(3) 0.000(2) 0.017(2) -0.003(2)
C39 0.046(3) 0.038(3) 0.047(3) -0.005(2) 0.018(2) -0.010(2)

loop_
_geom_bond_atom_site_label_1
_geom_bond_atom_site_label_2
_geom_bond_distance
_geom_bond_site_symmetry_2
_geom_bond_publ_flag
S1 C16 1.822(4) 2_756 ?
S1 C16 1.822(4) . ?
S21 C36 1.817(5) . ?
S21 C36 1.817(5) 2_757 ?
Si1 O1 1.651(3) . ?
Si1 C18 1.845(5) . ?
Si1 C19 1.862(5) . ?
Si1 C17 1.864(5) . ?
Si2 O21 1.658(3) . ?
Si2 C39 1.847(5) . ?
Si2 C38 1.862(5) . ?
Si2 C37 1.862(5) . ?
O1 C1 1.424(5) . ?
O21 C21 1.427(5) . ?
C1 C2 1.530(6) . ?
C1 C9 1.537(6) . ?
C1 C16 1.545(6) . ?
C2 C7 1.377(7) . ?
C2 C3 1.397(6) . ?
C3 C4 1.400(6) . ?
C3 H3 0.9300 . ?
C4 C5 1.393(8) . ?
C4 H4 0.9300 . ?
C5 C6 1.400(7) . ?
C5 C8 1.522(7) . ?
C6 C7 1.390(6) . ?
C6 H6 0.9300 . ?
C7 H7 0.9300 . ?
C8 H8A 0.9600 . ?
C8 H8B 0.9600 . ?
C8 H8C 0.9600 . ?
C9 C14 1.389(6) . ?
C9 C10 1.399(6) . ?
C10 C11 1.389(6) . ?
C10 H10 0.9300 . ?
C11 C12 1.393(6) . ?
C11 H11 0.9300 . ?
C12 C13 1.388(6) . ?
C12 C15 1.504(6) . ?
C13 C14 1.387(6) . ?
C13 H13 0.9300 . ?
C14 H14 0.9300 . ?
C15 H15A 0.9600 . ?
C15 H15B 0.9600 . ?
C15 H15C 0.9600 . ?
C16 H16A 0.9700 . ?
C16 H16B 0.9700 . ?
C17 H17A 0.9600 . ?
C17 H17B 0.9600 . ?
C17 H17C 0.9600 . ?
C18 H18A 0.9600 . ?
C18 H18B 0.9600 . ?
C18 H18C 0.9600 . ?
C19 H19A 0.9600 . ?
C19 H19B 0.9600 . ?
C19 H19C 0.9600 . ?
C21 C22 1.524(6) . ?
C21 C29 1.533(6) . ?
C21 C36 1.548(6) . ?
C22 C23 1.387(6) . ?
C22 C27 1.408(7) . ?
C23 C24 1.397(6) . ?
C23 H23 0.9300 . ?
C24 C25 1.390(8) . ?
C24 H24 0.9300 . ?
C25 C26 1.389(7) . ?
C25 C28 1.522(6) . ?
C26 C27 1.399(6) . ?
C26 H26 0.9300 . ?
C27 H27 0.9300 . ?
C28 H28A 0.9600 . ?
C28 H28B 0.9600 . ?
C28 H28C 0.9600 . ?
C29 C34 1.387(6) . ?
C29 C30 1.398(6) . ?
C30 C31 1.378(6) . ?
C30 H30 0.9300 . ?
C31 C32 1.388(7) . ?
C31 H31 0.9300 . ?
C32 C33 1.389(7) . ?
C32 C35 1.507(6) . ?
C33 C34 1.400(6) . ?
C33 H33 0.9300 . ?
C34 H34 0.9300 . ?
C35 H35A 0.9600 . ?
C35 H35B 0.9600 . ?
C35 H35C 0.9600 . ?
C36 H36A 0.9700 . ?
C36 H36B 0.9700 . ?
C37 H37A 0.9600 . ?
C37 H37B 0.9600 . ?
C37 H37C 0.9600 . ?
C38 H38A 0.9600 . ?
C38 H38B 0.9600 . ?
C38 H38C 0.9600 . ?
C39 H39A 0.9600 . ?
C39 H39B 0.9600 . ?
C39 H39C 0.9600 . ?
